data_4349926
loop_
_publ_author_name
'Gaur, Ruchi'

_publ_section_title
;
 Selective anionic dye adsorption, topology and luminescence study of
 structurally diverse cadmium(ii) coordination polymers
;
_journal_issue 1
_journal_name_full 'Inorganic Chemistry Frontiers'
_journal_page_first 278
_journal_paper_doi 10.1039/C8QI01039K
_journal_volume 6
_journal_year 2019
_chemical_formula_sum 'C64 H92 Cd5 N12 O44'
_chemical_formula_weight 2295.49
_space_group_crystal_system triclinic
_space_group_IT_number 2
_space_group_name_Hall '-P 1'
_space_group_name_H-M_alt 'P -1'
_atom_sites_solution_hydrogens mixed
_audit_creation_method SHELXL-2017/1
_audit_update_record
;
2018-04-01 deposited with the CCDC.
2018-11-27 downloaded from the CCDC.
;
_cell_angle_alpha 87.207(5)
_cell_angle_beta 85.685(5)
_cell_angle_gamma 77.232(5)
_cell_formula_units_Z 1
_cell_length_a 10.069(5)
_cell_length_b 11.558(5)
_cell_length_c 22.692(5)
_cell_measurement_reflns_used 9953
_cell_measurement_temperature 100(2)
_cell_measurement_theta_max 28.30
_cell_measurement_theta_min 2.53
_cell_volume 2566.8(18)
_computing_structure_refinement 'SHELXL-2017/1 (Sheldrick, 2017)'
_diffrn_ambient_temperature 100(2)
_diffrn_measured_fraction_theta_full 0.997
_diffrn_measured_fraction_theta_max 0.997
_diffrn_measurement_device_type 'Bruker APEX-II CCD'
_diffrn_measurement_method '\f and \w scans'
_diffrn_radiation_type MoK\a
_diffrn_radiation_wavelength 0.71069
_diffrn_reflns_av_R_equivalents 0.0412
_diffrn_reflns_av_unetI/netI 0.0377
_diffrn_reflns_Laue_measured_fraction_full 0.997
_diffrn_reflns_Laue_measured_fraction_max 0.997
_diffrn_reflns_limit_h_max 11
_diffrn_reflns_limit_h_min -10
_diffrn_reflns_limit_k_max 13
_diffrn_reflns_limit_k_min -12
_diffrn_reflns_limit_l_max 26
_diffrn_reflns_limit_l_min -24
_diffrn_reflns_number 24796
_diffrn_reflns_point_group_measured_fraction_full 0.997
_diffrn_reflns_point_group_measured_fraction_max 0.997
_diffrn_reflns_theta_full 24.400
_diffrn_reflns_theta_max 24.400
_diffrn_reflns_theta_min 2.046
_exptl_absorpt_coefficient_mu 1.105
_exptl_crystal_density_diffrn 1.485
_exptl_crystal_description BLOCK
_exptl_crystal_F_000 1152
_exptl_crystal_size_max 0.15
_exptl_crystal_size_mid 0.14
_exptl_crystal_size_min 0.13
_refine_diff_density_max 4.186
_refine_diff_density_min -3.991
_refine_diff_density_rms 0.243
_refine_ls_extinction_method none
_refine_ls_goodness_of_fit_ref 1.039
_refine_ls_hydrogen_treatment constr
_refine_ls_matrix_type full
_refine_ls_number_parameters 560
_refine_ls_number_reflns 6616
_refine_ls_number_restraints 0
_refine_ls_restrained_S_all 1.039
_refine_ls_R_factor_all 0.0820
_refine_ls_R_factor_gt 0.0763
_refine_ls_shift/su_max 0.004
_refine_ls_shift/su_mean 0.001
_refine_ls_structure_factor_coef Fsqd
_refine_ls_weighting_details 'w=1/[\s^2^(Fo^2^)+(0.1032P)^2^+80.7972P] where P=(Fo^2^+2Fc^2^)/3'
_refine_ls_weighting_scheme calc
_refine_ls_wR_factor_gt 0.2065
_refine_ls_wR_factor_ref 0.2109
_reflns_Friedel_coverage 0.000
_reflns_number_gt 5936
_reflns_number_total 8440
_reflns_threshold_expression 'I > 2\s(I)'
_cod_data_source_file c8qi01039k2.cif
_cod_data_source_block shelx_CCDC2
_cod_database_code 4349926
_shelx_shelxl_version_number 2017/1
_shelx_space_group_comment
;
The symmetry employed for this shelxl refinement is uniquely defined
by the following loop, which should always be used as a source of
symmetry information in preference to the above space-group names.
They are only intended as comments.
;

loop_
_space_group_symop_operation_xyz
'x, y, z'
'-x, -y, -z'

loop_
_atom_site_label
_atom_site_type_symbol
_atom_site_fract_x
_atom_site_fract_y
_atom_site_fract_z
_atom_site_U_iso_or_equiv
_atom_site_adp_type
_atom_site_occupancy
_atom_site_site_symmetry_order
_atom_site_calc_flag
_atom_site_refinement_flags_posn
_atom_site_refinement_flags_adp
_atom_site_refinement_flags_occupancy
Cd1 Cd 0.000000 0.000000 1.000000 0.0091(3) Uani 1 2 d S . P
Cd2 Cd 0.36894(7) 0.11501(7) 0.81285(3) 0.0091(3) Uani 1 1 d . . .
Cd3 Cd 0.59476(8) 0.16636(7) 0.67412(3) 0.0109(3) Uani 1 1 d . . .
O14 O 0.1989(7) 0.0836(7) 0.8849(3) 0.0144(17) Uani 1 1 d . . .
O1 O 0.5937(7) 0.0836(6) 0.7730(3) 0.0115(16) Uani 1 1 d . . .
O4 O 0.2686(7) -0.0301(6) 0.7628(3) 0.0141(17) Uani 1 1 d . . .
O17 O -0.0201(7) 0.1324(6) 0.9180(3) 0.0117(16) Uani 1 1 d . . .
O8 O 0.2315(7) -0.0732(7) 0.9753(3) 0.0159(17) Uani 1 1 d . . .
O9 O 0.3504(8) 0.3000(6) 0.8519(3) 0.0151(17) Uani 1 1 d . . .
O5 O 0.4414(7) -0.0943(6) 0.8491(3) 0.0134(17) Uani 1 1 d . . .
O11 O 0.8111(8) 0.0775(7) 0.7888(3) 0.0184(18) Uani 1 1 d . . .
O12 O 0.8253(10) 0.0865(8) 0.6706(4) 0.0364(16) Uani 1 1 d . . .
H12A H 0.844130 0.020034 0.652252 0.055 Uiso 1 1 d R U .
H12B H 0.852664 0.072810 0.706101 0.055 Uiso 1 1 d R U .
O2 O 0.3801(7) 0.2153(6) 0.7157(3) 0.0135(17) Uani 1 1 d . . .
O24 O 0.3268(9) -0.3033(7) 0.9496(4) 0.025(2) Uani 1 1 d . . .
N15 N 0.3429(9) 0.6692(8) 1.2865(4) 0.014(2) Uani 1 1 d . . .
O16 O 0.6017(7) -0.4057(7) 0.9496(3) 0.0216(19) Uani 1 1 d G . .
H16A H 0.528096 -0.370586 0.934594 0.032 Uiso 1 1 d G U .
H16B H 0.598390 -0.388109 0.985743 0.032 Uiso 1 1 d G U .
O27 O 0.2245(7) -0.3564(7) 1.0627(3) 0.028(2) Uani 1 1 d G . .
H27C H 0.249551 -0.344325 1.026799 0.042 Uiso 1 1 d G U .
H27D H 0.292124 -0.395877 1.080633 0.042 Uiso 1 1 d G U .
N18 N 0.1457(9) 0.2155(8) 0.7800(4) 0.011(2) Uani 1 1 d . . .
O3 O 0.3060(8) 0.3970(7) 0.6758(4) 0.025(2) Uani 1 1 d . . .
N20 N 0.5211(9) 0.1001(8) 0.8944(4) 0.0102(19) Uani 1 1 d . . .
N21 N 0.5527(10) -0.0177(8) 0.6511(4) 0.016(2) Uani 1 1 d . . .
C22 C 0.4945(15) -0.2414(11) 0.6411(5) 0.027(3) Uani 1 1 d . . .
O6 O 0.3316(10) 0.3905(7) 0.9370(4) 0.032(2) Uani 1 1 d . . .
N1 N 0.0489(9) 0.1490(8) 1.0543(4) 0.012(2) Uani 1 1 d . . .
C25 C 0.0787(11) 0.1408(9) 0.8816(5) 0.013(3) Uani 1 1 d . . .
C26 C 0.1105(14) 0.4261(11) 1.1636(5) 0.027(2) Uani 1 1 d . . .
H26A H 0.129603 0.491440 1.138426 0.032 Uiso 1 1 calc R U .
H26B H 0.028035 0.455785 1.188196 0.032 Uiso 1 1 calc R U .
C27 C 0.1275(11) 0.0133(10) 0.7535(5) 0.016(3) Uani 1 1 d . . .
H27A H 0.072479 0.003076 0.789510 0.020 Uiso 1 1 calc R U .
H27B H 0.100720 -0.030467 0.722672 0.020 Uiso 1 1 calc R U .
O28 O 0.1864(12) -0.3960(8) 0.7406(4) 0.044(3) Uani 1 1 d . . .
C29 C 0.0708(11) 0.2199(10) 1.1492(5) 0.014(3) Uani 1 1 d . . .
H29 H 0.071526 0.204779 1.189820 0.017 Uiso 1 1 calc R U .
C30 C 0.1056(12) 0.1431(10) 0.7355(5) 0.015(2) Uani 1 1 d . . .
H30A H 0.158014 0.151435 0.698505 0.018 Uiso 1 1 calc R U .
H30B H 0.009976 0.173284 0.728835 0.018 Uiso 1 1 calc R U .
O31 O 0.2721(11) -0.4133(8) 0.8559(5) 0.040(3) Uani 1 1 d G . .
H31A H 0.247912 -0.341285 0.865732 0.060 Uiso 1 1 d G U .
H31B H 0.254335 -0.418680 0.820194 0.060 Uiso 1 1 d G U .
C32 C 0.0867(10) 0.3300(9) 1.1255(5) 0.012(2) Uani 1 1 d . . .
C33 C 0.0459(11) 0.2329(10) 0.8315(5) 0.015(2) Uani 1 1 d . . .
H33A H -0.043329 0.231430 0.818577 0.018 Uiso 1 1 calc R U .
H33B H 0.040742 0.310945 0.846705 0.018 Uiso 1 1 calc R U .
C34 C 0.3793(12) 0.5273(10) 1.2104(5) 0.018(3) Uani 1 1 d . . .
H34 H 0.430500 0.496151 1.176701 0.021 Uiso 1 1 calc R U .
C35 C 0.4494(11) 0.1902(10) 0.9364(5) 0.013(2) Uani 1 1 d . . .
H35A H 0.515470 0.210680 0.960698 0.016 Uiso 1 1 calc R U .
H35B H 0.385724 0.156342 0.962304 0.016 Uiso 1 1 calc R U .
C36 C 0.6888(11) 0.0929(9) 0.8053(5) 0.012(2) Uani 1 1 d . . .
C37 C 0.1975(12) 0.5320(10) 1.2832(6) 0.019(3) Uani 1 1 d . . .
H37 H 0.123936 0.502820 1.300148 0.023 Uiso 1 1 calc R U .
C38 C 0.0645(12) 0.2536(10) 1.0312(5) 0.017(3) Uani 1 1 d . . .
H38 H 0.062363 0.265816 0.990415 0.021 Uiso 1 1 calc R U .
C39 C 0.5681(11) -0.1152(10) 0.8772(5) 0.012(2) Uani 1 1 d . . .
H39A H 0.642748 -0.109889 0.848235 0.015 Uiso 1 1 calc R U .
H39B H 0.586837 -0.193483 0.896236 0.015 Uiso 1 1 calc R U .
C40 C 0.2944(11) -0.1494(9) 0.7863(5) 0.015(2) Uani 1 1 d . . .
H40A H 0.284767 -0.203430 0.756366 0.018 Uiso 1 1 calc R U .
H40B H 0.229931 -0.156635 0.819563 0.018 Uiso 1 1 calc R U .
C41 C 0.2259(13) 0.3830(11) 1.2023(6) 0.029(3) Uani 1 1 d . . .
H41A H 0.303595 0.339567 1.178626 0.034 Uiso 1 1 calc R U .
H41B H 0.199483 0.328302 1.232365 0.034 Uiso 1 1 calc R U .
C42 C 0.4357(12) -0.1783(10) 0.8058(5) 0.016(3) Uani 1 1 d . . .
H42A H 0.457201 -0.258398 0.822652 0.019 Uiso 1 1 calc R U .
H42B H 0.500516 -0.172241 0.772525 0.019 Uiso 1 1 calc R U .
C43 C 0.6485(11) 0.1329(10) 0.8688(5) 0.014(2) Uani 1 1 d . . .
H43A H 0.722346 0.097806 0.893577 0.016 Uiso 1 1 calc R U .
H43B H 0.636750 0.218440 0.869384 0.016 Uiso 1 1 calc R U .
C44 C 0.6230(14) -0.2289(11) 0.6547(5) 0.027(3) Uani 1 1 d . . .
H44 H 0.692503 -0.295585 0.660245 0.032 Uiso 1 1 calc R U .
C46 C 0.1654(11) 0.3273(9) 0.7518(5) 0.013(2) Uani 1 1 d . . .
H46A H 0.170221 0.381945 0.782288 0.015 Uiso 1 1 calc R U .
H46B H 0.086705 0.361758 0.729632 0.015 Uiso 1 1 calc R U .
O7 O 0.5843(10) 0.2439(8) 0.5789(4) 0.0364(16) Uani 1 1 d . . .
C48 C 0.0543(11) 0.1353(10) 1.1132(5) 0.013(2) Uani 1 1 d . . .
H48 H 0.046137 0.062264 1.130391 0.016 Uiso 1 1 calc R U .
C49 C 0.2362(11) 0.6247(10) 1.3087(5) 0.016(3) Uani 1 1 d . . .
H49 H 0.186641 0.657475 1.342377 0.020 Uiso 1 1 calc R U .
C50 C 0.4134(12) 0.6180(10) 1.2385(5) 0.017(3) Uani 1 1 d . . .
H50 H 0.489637 0.645488 1.223530 0.021 Uiso 1 1 calc R U .
C51 C 0.3969(13) -0.1394(12) 0.6317(5) 0.025(3) Uani 1 1 d . . .
H51 H 0.310015 -0.143882 0.622061 0.030 Uiso 1 1 calc R U .
C52 C 0.4643(14) -0.3650(11) 0.6378(5) 0.027(2) Uani 1 1 d . . .
C53 C 0.2688(12) 0.4825(9) 1.2323(5) 0.019(3) Uani 1 1 d . . .
C54 C 0.5527(11) -0.0212(9) 0.9221(5) 0.013(2) Uani 1 1 d . . .
H54A H 0.480092 -0.029676 0.951455 0.016 Uiso 1 1 calc R U .
H54B H 0.636626 -0.031997 0.942100 0.016 Uiso 1 1 calc R U .
C56 C 0.0839(12) 0.3456(10) 1.0645(5) 0.017(3) Uani 1 1 d . . .
H56 H 0.094907 0.416873 1.046134 0.020 Uiso 1 1 calc R U .
C57 C 0.6460(13) -0.1175(11) 0.6598(5) 0.022(3) Uani 1 1 d . . .
H57 H 0.731780 -0.111018 0.669864 0.027 Uiso 1 1 calc R U .
C58 C 0.2932(11) 0.3137(10) 0.7105(5) 0.014(3) Uani 1 1 d . . .
C59 C 0.4296(12) -0.0300(11) 0.6366(5) 0.022(3) Uani 1 1 d . . .
H59 H 0.363152 0.038211 0.629551 0.026 Uiso 1 1 calc R U .
C67 C 0.3722(12) 0.3021(10) 0.9063(5) 0.016(3) Uani 1 1 d . . .
N11 N 0.144(3) 0.140(5) 0.5302(11) 0.165(17) Uani 1 1 d . . .
O34 O 0.133(4) 0.142(4) 0.5766(14) 0.26(2) Uani 1 1 d . . .
O26 O 0.100(5) 0.266(3) 0.5138(17) 0.28(3) Uani 1 1 d . . .
O19 O 0.112(9) 0.096(7) 0.5028(17) 0.48(6) Uani 1 1 d . . .
O41 O 0.9885(18) -0.239(2) 0.6813(10) 0.131(8) Uani 1 1 d G . .
H41C H 0.948787 -0.191785 0.654860 0.197 Uiso 1 1 d G U .
H41D H 1.059024 -0.215884 0.690166 0.197 Uiso 1 1 d G U .

loop_
_atom_site_aniso_label
_atom_site_aniso_U_11
_atom_site_aniso_U_22
_atom_site_aniso_U_33
_atom_site_aniso_U_23
_atom_site_aniso_U_13
_atom_site_aniso_U_12
Cd1 0.0096(6) 0.0087(6) 0.0096(6) -0.0008(4) -0.0006(4) -0.0032(4)
Cd2 0.0081(4) 0.0093(4) 0.0099(4) 0.0010(3) -0.0006(3) -0.0024(3)
Cd3 0.0117(5) 0.0110(5) 0.0108(5) -0.0014(3) 0.0009(3) -0.0047(3)
O14 0.010(4) 0.015(4) 0.016(4) 0.002(3) 0.001(3) -0.001(3)
O1 0.010(4) 0.013(4) 0.013(4) 0.003(3) -0.001(3) -0.004(3)
O4 0.009(4) 0.014(4) 0.020(4) -0.003(3) -0.004(3) -0.003(3)
O17 0.009(4) 0.013(4) 0.013(4) 0.000(3) 0.001(3) -0.003(3)
O8 0.008(4) 0.019(4) 0.018(4) 0.000(3) 0.001(3) 0.000(3)
O9 0.019(4) 0.013(4) 0.012(4) 0.001(3) -0.004(3) -0.001(3)
O5 0.012(4) 0.011(4) 0.017(4) -0.003(3) -0.002(3) -0.002(3)
O11 0.009(5) 0.027(5) 0.019(4) 0.002(4) 0.001(3) -0.005(3)
O12 0.050(4) 0.034(4) 0.026(4) -0.007(3) 0.004(3) -0.014(3)
O2 0.010(4) 0.015(4) 0.016(4) 0.001(3) 0.003(3) -0.005(3)
O24 0.030(5) 0.014(4) 0.026(5) 0.001(4) 0.005(4) 0.001(4)
N15 0.016(5) 0.012(5) 0.016(5) -0.002(4) -0.001(4) -0.006(4)
O16 0.029(5) 0.017(4) 0.017(4) 0.002(3) -0.007(4) 0.001(4)
O27 0.037(5) 0.020(5) 0.019(5) 0.006(4) 0.004(4) 0.005(4)
N18 0.010(5) 0.014(5) 0.008(5) -0.001(4) 0.001(4) -0.004(4)
O3 0.028(5) 0.017(5) 0.025(5) 0.010(4) 0.012(4) -0.004(4)
N20 0.012(5) 0.011(5) 0.008(5) 0.001(4) 0.002(4) -0.004(4)
N21 0.020(5) 0.018(5) 0.013(5) -0.004(4) 0.000(4) -0.009(4)
C22 0.060(10) 0.016(7) 0.011(6) 0.004(5) -0.012(6) -0.019(7)
O6 0.050(6) 0.019(5) 0.023(5) -0.010(4) -0.009(4) 0.007(4)
N1 0.011(5) 0.012(5) 0.013(5) -0.002(4) 0.001(4) -0.003(4)
C25 0.015(7) 0.010(6) 0.017(6) -0.009(5) 0.002(5) -0.005(5)
C26 0.048(6) 0.021(5) 0.018(5) -0.004(4) -0.012(4) -0.018(4)
C27 0.013(6) 0.017(6) 0.020(6) -0.005(5) -0.004(5) -0.001(5)
O28 0.081(8) 0.026(5) 0.027(5) -0.003(4) 0.001(5) -0.016(5)
C29 0.014(6) 0.014(6) 0.015(6) 0.003(5) -0.003(5) -0.004(5)
C30 0.014(6) 0.020(6) 0.011(6) 0.003(5) -0.004(5) -0.003(5)
O31 0.058(7) 0.017(5) 0.046(6) 0.000(4) -0.023(5) -0.003(5)
C32 0.005(5) 0.014(6) 0.017(6) -0.003(5) -0.003(4) 0.001(4)
C33 0.011(6) 0.017(6) 0.015(6) 0.006(5) -0.002(5) -0.002(5)
C34 0.025(7) 0.012(6) 0.015(6) -0.001(5) -0.004(5) -0.001(5)
C35 0.008(6) 0.020(6) 0.011(6) -0.001(5) -0.003(4) 0.000(5)
C36 0.011(7) 0.012(6) 0.017(6) 0.003(5) -0.003(5) -0.008(5)
C37 0.013(6) 0.009(6) 0.037(8) 0.005(5) -0.009(5) -0.007(5)
C38 0.021(7) 0.019(7) 0.013(6) 0.004(5) -0.005(5) -0.007(5)
C39 0.006(6) 0.013(6) 0.017(6) 0.003(5) -0.003(5) 0.000(4)
C40 0.020(6) 0.008(6) 0.017(6) -0.001(5) -0.003(5) -0.004(5)
C41 0.028(7) 0.014(6) 0.047(9) -0.009(6) -0.017(6) -0.004(6)
C42 0.019(6) 0.010(6) 0.017(6) -0.002(5) 0.001(5) -0.001(5)
C43 0.010(6) 0.010(6) 0.021(6) -0.002(5) -0.003(5) -0.002(5)
C44 0.047(9) 0.018(7) 0.017(7) -0.004(5) -0.010(6) -0.005(6)
C46 0.012(6) 0.008(6) 0.016(6) 0.005(5) -0.003(5) 0.002(5)
O7 0.050(4) 0.034(4) 0.026(4) -0.007(3) 0.004(3) -0.014(3)
C48 0.015(6) 0.009(6) 0.017(7) 0.005(5) -0.002(5) -0.005(5)
C49 0.014(6) 0.016(6) 0.018(6) 0.002(5) -0.002(5) -0.002(5)
C50 0.020(6) 0.017(6) 0.016(6) 0.000(5) -0.006(5) -0.004(5)
C51 0.029(7) 0.037(8) 0.016(6) -0.006(6) 0.001(5) -0.021(6)
C52 0.048(6) 0.021(5) 0.018(5) -0.004(4) -0.012(4) -0.018(4)
C53 0.025(7) 0.003(5) 0.028(7) -0.002(5) -0.016(6) 0.002(5)
C54 0.013(6) 0.013(6) 0.014(6) 0.000(5) -0.002(5) -0.004(5)
C56 0.022(6) 0.008(6) 0.022(7) 0.002(5) -0.003(5) -0.006(5)
C57 0.025(7) 0.022(7) 0.019(7) -0.005(5) -0.004(5) -0.003(6)
C58 0.011(6) 0.013(6) 0.017(6) -0.004(5) -0.001(5) -0.001(5)
C59 0.024(7) 0.021(7) 0.021(7) -0.010(5) 0.001(5) -0.006(5)
C67 0.020(6) 0.012(6) 0.017(7) -0.002(5) 0.002(5) -0.006(5)
N11 0.17(3) 0.34(6) 0.024(13) 0.01(2) -0.029(14) -0.13(3)
O34 0.25(4) 0.33(5) 0.11(2) 0.03(3) 0.03(2) 0.08(3)
O26 0.50(7) 0.17(3) 0.21(3) 0.08(3) -0.20(4) -0.12(4)
O19 0.81(15) 0.66(13) 0.07(2) 0.00(4) -0.07(5) -0.40(11)
O41 0.094(12) 0.16(2) 0.107(15) -0.007(14) -0.026(10) 0.059(12)

loop_
_atom_type_symbol
_atom_type_description
_atom_type_scat_dispersion_real
_atom_type_scat_dispersion_imag
_atom_type_scat_source
C C 0.0033 0.0016 'International Tables Vol C Tables 4.2.6.8 and 6.1.1.4'
H H 0.0000 0.0000 'International Tables Vol C Tables 4.2.6.8 and 6.1.1.4'
N N 0.0061 0.0033 'International Tables Vol C Tables 4.2.6.8 and 6.1.1.4'
O O 0.0106 0.0060 'International Tables Vol C Tables 4.2.6.8 and 6.1.1.4'
Cd Cd -0.8075 1.2024 'International Tables Vol C Tables 4.2.6.8 and 6.1.1.4'

loop_
_geom_angle_atom_site_label_1
_geom_angle_atom_site_label_2
_geom_angle_atom_site_label_3
_geom_angle
_geom_angle_site_symmetry_1
_geom_angle_site_symmetry_3
N1 Cd1 N1 180.0 . 2_557
N1 Cd1 O8 88.9(3) . 2_557
N1 Cd1 O8 91.1(3) 2_557 2_557
N1 Cd1 O8 91.1(3) . .
N1 Cd1 O8 88.9(3) 2_557 .
O8 Cd1 O8 180.0 2_557 .
N1 Cd1 O17 88.1(3) . .
N1 Cd1 O17 91.9(3) 2_557 .
O8 Cd1 O17 88.1(3) 2_557 .
O8 Cd1 O17 91.9(3) . .
N1 Cd1 O17 91.9(3) . 2_557
N1 Cd1 O17 88.1(3) 2_557 2_557
O8 Cd1 O17 91.9(3) 2_557 2_557
O8 Cd1 O17 88.1(3) . 2_557
O17 Cd1 O17 180.0(3) . 2_557
O9 Cd2 O1 99.2(3) . .
O9 Cd2 O14 87.7(3) . .
O1 Cd2 O14 153.0(3) . .
O9 Cd2 N18 80.2(3) . .
O1 Cd2 N18 135.8(3) . .
O14 Cd2 N18 71.0(3) . .
O9 Cd2 O2 86.3(3) . .
O1 Cd2 O2 69.4(2) . .
O14 Cd2 O2 137.4(2) . .
N18 Cd2 O2 66.4(3) . .
O9 Cd2 N20 69.8(3) . .
O1 Cd2 N20 71.4(3) . .
O14 Cd2 N20 86.9(3) . .
N18 Cd2 N20 143.3(3) . .
O2 Cd2 N20 129.5(3) . .
O9 Cd2 O5 135.6(2) . .
O1 Cd2 O5 83.1(2) . .
O14 Cd2 O5 74.0(2) . .
N18 Cd2 O5 127.7(3) . .
O2 Cd2 O5 133.9(2) . .
N20 Cd2 O5 69.1(3) . .
O9 Cd2 O4 150.9(3) . .
O1 Cd2 O4 104.3(2) . .
O14 Cd2 O4 79.1(3) . .
N18 Cd2 O4 71.0(3) . .
O2 Cd2 O4 86.1(2) . .
N20 Cd2 O4 134.3(3) . .
O5 Cd2 O4 65.2(2) . .
O2 Cd3 O12 156.5(3) . .
O2 Cd3 O7 105.9(3) . .
O12 Cd3 O7 97.6(3) . .
O2 Cd3 N21 88.7(3) . .
O12 Cd3 N21 90.4(3) . .
O7 Cd3 N21 95.2(3) . .
O2 Cd3 N15 92.8(3) . 2_667
O12 Cd3 N15 83.8(3) . 2_667
O7 Cd3 N15 95.1(3) . 2_667
N21 Cd3 N15 168.7(3) . 2_667
O2 Cd3 O1 71.6(3) . .
O12 Cd3 O1 85.0(3) . .
O7 Cd3 O1 176.9(3) . .
N21 Cd3 O1 83.0(3) . .
N15 Cd3 O1 86.8(3) 2_667 .
C25 O14 Cd2 119.9(7) . .
C36 O1 Cd2 119.9(7) . .
C36 O1 Cd3 118.8(6) . .
Cd2 O1 Cd3 108.8(3) . .
C27 O4 C40 111.5(8) . .
C27 O4 Cd2 112.7(6) . .
C40 O4 Cd2 117.1(6) . .
C25 O17 Cd1 123.3(7) . .
C67 O9 Cd2 116.9(7) . .
C42 O5 C39 114.6(8) . .
C42 O5 Cd2 113.1(6) . .
C39 O5 Cd2 112.1(6) . .
C58 O2 Cd3 128.0(7) . .
C58 O2 Cd2 114.6(7) . .
Cd3 O2 Cd2 109.6(3) . .
C50 N15 C49 117.0(10) . .
C50 N15 Cd3 119.6(7) . 2_667
C49 N15 Cd3 123.4(7) . 2_667
C46 N18 C30 109.0(8) . .
C46 N18 C33 112.7(8) . .
C30 N18 C33 111.4(8) . .
C46 N18 Cd2 105.5(6) . .
C30 N18 Cd2 108.9(6) . .
C33 N18 Cd2 109.1(6) . .
C35 N20 C54 112.5(8) . .
C35 N20 C43 109.6(8) . .
C54 N20 C43 110.1(8) . .
C35 N20 Cd2 105.2(6) . .
C54 N20 Cd2 112.4(6) . .
C43 N20 Cd2 106.8(6) . .
C57 N21 C59 116.6(10) . .
C57 N21 Cd3 120.4(8) . .
C59 N21 Cd3 122.3(8) . .
C51 C22 C44 117.7(11) . .
C51 C22 C52 122.0(12) . .
C44 C22 C52 120.4(12) . .
C38 N1 C48 115.9(9) . .
C38 N1 Cd1 124.0(7) . .
C48 N1 Cd1 120.0(7) . .
O14 C25 O17 125.4(10) . .
O14 C25 C33 119.1(10) . .
O17 C25 C33 115.5(9) . .
C41 C26 C32 112.5(10) . .
O4 C27 C30 108.4(9) . .
C48 C29 C32 119.9(10) . .
N18 C30 C27 113.2(9) . .
C56 C32 C29 116.5(10) . .
C56 C32 C26 121.5(10) . .
C29 C32 C26 122.0(10) . .
N18 C33 C25 114.4(9) . .
C50 C34 C53 119.6(11) . .
N20 C35 C67 113.1(9) . .
O11 C36 O1 125.2(10) . .
O11 C36 C43 116.9(9) . .
O1 C36 C43 117.8(9) . .
C49 C37 C53 119.9(11) . .
N1 C38 C56 123.7(11) . .
O5 C39 C54 106.6(8) . .
O4 C40 C42 107.6(9) . .
C26 C41 C53 113.2(10) . .
O5 C42 C40 106.6(9) . .
N20 C43 C36 113.7(9) . .
C57 C44 C22 119.3(12) . .
N18 C46 C58 113.5(9) . .
N1 C48 C29 124.6(10) . .
N15 C49 C37 122.4(11) . .
N15 C50 C34 123.7(11) . .
C22 C51 C59 119.3(12) . .
C34 C53 C37 117.3(10) . .
C34 C53 C41 121.6(11) . .
C37 C53 C41 121.1(11) . .
N20 C54 C39 111.7(9) . .
C32 C56 C38 119.3(10) . .
N21 C57 C44 123.9(12) . .
O3 C58 O2 125.7(10) . .
O3 C58 C46 118.6(9) . .
O2 C58 C46 115.6(10) . .
N21 C59 C51 123.2(12) . .
O6 C67 O9 123.9(11) . .
O6 C67 C35 117.3(10) . .
O9 C67 C35 118.8(10) . .
O19 N11 O34 133(6) . .
O19 N11 O26 108(6) . .
O34 N11 O26 101(5) . .

loop_
_geom_bond_atom_site_label_1
_geom_bond_atom_site_label_2
_geom_bond_distance
_geom_bond_site_symmetry_2
Cd1 N1 2.323(9) .
Cd1 N1 2.323(9) 2_557
Cd1 O8 2.333(7) 2_557
Cd1 O8 2.333(7) .
Cd1 O17 2.342(7) .
Cd1 O17 2.342(7) 2_557
Cd2 O9 2.318(7) .
Cd2 O1 2.331(7) .
Cd2 O14 2.353(7) .
Cd2 N18 2.444(9) .
Cd2 O2 2.447(7) .
Cd2 N20 2.465(9) .
Cd2 O5 2.486(7) .
Cd2 O4 2.496(7) .
Cd3 O2 2.256(7) .
Cd3 O12 2.297(10) .
Cd3 O7 2.300(9) .
Cd3 N21 2.349(9) .
Cd3 N15 2.363(9) 2_667
Cd3 O1 2.396(7) .
O14 C25 1.250(13) .
O1 C36 1.275(13) .
O4 C27 1.426(13) .
O4 C40 1.430(13) .
O17 C25 1.263(13) .
O9 C67 1.271(14) .
O5 C42 1.427(13) .
O5 C39 1.437(13) .
O11 C36 1.236(13) .
O2 C58 1.279(13) .
N15 C50 1.341(15) .
N15 C49 1.346(15) .
N18 C46 1.460(14) .
N18 C30 1.474(14) .
N18 C33 1.475(14) .
O3 C58 1.237(14) .
N20 C35 1.475(14) .
N20 C54 1.486(14) .
N20 C43 1.486(14) .
N21 C57 1.333(15) .
N21 C59 1.345(16) .
C22 C51 1.377(19) .
C22 C44 1.391(19) .
C22 C52 1.531(17) .
O6 C67 1.241(14) .
N1 C38 1.330(15) .
N1 C48 1.342(14) .
C25 C33 1.521(16) .
C26 C41 1.491(18) .
C26 C32 1.512(16) .
C27 C30 1.508(16) .
C29 C48 1.350(16) .
C29 C32 1.395(16) .
C32 C56 1.388(16) .
C34 C50 1.372(17) .
C34 C53 1.378(18) .
C35 C67 1.515(16) .
C36 C43 1.532(16) .
C37 C49 1.382(17) .
C37 C53 1.391(18) .
C38 C56 1.391(16) .
C39 C54 1.501(16) .
C40 C42 1.483(16) .
C41 C53 1.522(16) .
C44 C57 1.370(18) .
C46 C58 1.518(16) .
C51 C59 1.387(18) .
N11 O19 0.93(6) .
N11 O34 1.05(3) .
N11 O26 1.46(5) .

loop_
_geom_torsion_atom_site_label_1
_geom_torsion_atom_site_label_2
_geom_torsion_atom_site_label_3
_geom_torsion_atom_site_label_4
_geom_torsion
_geom_torsion_site_symmetry_1
Cd2 O14 C25 O17 -179.0(8) .
Cd2 O14 C25 C33 -1.9(12) .
Cd1 O17 C25 O14 -2.1(14) .
Cd1 O17 C25 C33 -179.4(7) .
C40 O4 C27 C30 173.5(9) .
Cd2 O4 C27 C30 39.5(10) .
C46 N18 C30 C27 160.9(9) .
C33 N18 C30 C27 -74.1(11) .
Cd2 N18 C30 C27 46.3(10) .
O4 C27 C30 N18 -59.0(12) .
C48 C29 C32 C56 0.2(15) .
C48 C29 C32 C26 -177.7(11) .
C41 C26 C32 C56 -125.8(12) .
C41 C26 C32 C29 52.1(16) .
C46 N18 C33 C25 -145.0(9) .
C30 N18 C33 C25 92.1(11) .
Cd2 N18 C33 C25 -28.1(11) .
O14 C25 C33 N18 21.7(14) .
O17 C25 C33 N18 -160.9(9) .
C54 N20 C35 C67 -159.2(9) .
C43 N20 C35 C67 77.9(11) .
Cd2 N20 C35 C67 -36.6(10) .
Cd2 O1 C36 O11 179.6(8) .
Cd3 O1 C36 O11 -42.7(13) .
Cd2 O1 C36 C43 -4.0(12) .
Cd3 O1 C36 C43 133.7(8) .
C48 N1 C38 C56 -0.7(16) .
Cd1 N1 C38 C56 175.1(8) .
C42 O5 C39 C54 -178.2(9) .
Cd2 O5 C39 C54 51.2(9) .
C27 O4 C40 C42 -168.8(9) .
Cd2 O4 C40 C42 -36.9(10) .
C32 C26 C41 C53 169.2(11) .
C39 O5 C42 C40 174.6(9) .
Cd2 O5 C42 C40 -55.3(9) .
O4 C40 C42 O5 59.2(11) .
C35 N20 C43 C36 -148.6(9) .
C54 N20 C43 C36 87.2(11) .
Cd2 N20 C43 C36 -35.1(10) .
O11 C36 C43 N20 -154.8(9) .
O1 C36 C43 N20 28.5(13) .
C51 C22 C44 C57 1.9(18) .
C52 C22 C44 C57 -177.4(11) .
C30 N18 C46 C58 -72.0(11) .
C33 N18 C46 C58 163.8(9) .
Cd2 N18 C46 C58 44.8(10) .
C38 N1 C48 C29 1.7(16) .
Cd1 N1 C48 C29 -174.3(9) .
C32 C29 C48 N1 -1.5(17) .
C50 N15 C49 C37 -1.3(16) .
Cd3 N15 C49 C37 176.8(8) 2_667
C53 C37 C49 N15 -0.9(17) .
C49 N15 C50 C34 2.6(16) .
Cd3 N15 C50 C34 -175.7(8) 2_667
C53 C34 C50 N15 -1.5(17) .
C44 C22 C51 C59 -0.7(18) .
C52 C22 C51 C59 178.5(11) .
C50 C34 C53 C37 -0.8(16) .
C50 C34 C53 C41 179.3(11) .
C49 C37 C53 C34 1.9(16) .
C49 C37 C53 C41 -178.1(11) .
C26 C41 C53 C34 -98.9(14) .
C26 C41 C53 C37 81.1(15) .
C35 N20 C54 C39 155.5(9) .
C43 N20 C54 C39 -81.9(10) .
Cd2 N20 C54 C39 37.0(10) .
O5 C39 C54 N20 -58.8(11) .
C29 C32 C56 C38 0.7(16) .
C26 C32 C56 C38 178.6(11) .
N1 C38 C56 C32 -0.4(17) .
C59 N21 C57 C44 0.1(17) .
Cd3 N21 C57 C44 171.3(9) .
C22 C44 C57 N21 -1.7(19) .
Cd3 O2 C58 O3 8.9(16) .
Cd2 O2 C58 O3 154.3(9) .
Cd3 O2 C58 C46 -170.2(7) .
Cd2 O2 C58 C46 -24.8(11) .
N18 C46 C58 O3 165.9(10) .
N18 C46 C58 O2 -14.9(14) .
C57 N21 C59 C51 1.2(17) .
Cd3 N21 C59 C51 -169.9(9) .
C22 C51 C59 N21 -0.9(18) .
Cd2 O9 C67 O6 -159.7(9) .
Cd2 O9 C67 C35 18.9(13) .
N20 C35 C67 O6 -166.3(10) .
N20 C35 C67 O9 15.0(14) .
